data_1534352
loop_
_publ_author_name
'Mazzier, Daniela'
'Carraro, Francesco'
'Crisma, Marco'
'Rancan, Marzio'
'Toniolo, Claudio'
'Moretto, Alessandro'

_publ_section_title
;
 A terminally protected dipeptide: from crystal structure and
 self-assembly, through co-assembly with carbon-based materials, to a
 ternary catalyst for reduction chemistry in water.
;
_journal_issue 1
_journal_name_full 'Soft matter'
_journal_page_first 238
_journal_page_last 245
_journal_paper_doi 10.1039/c5sm02189h
_journal_volume 12
_journal_year 2015
_chemical_absolute_configuration syn
_chemical_formula_sum 'C16 H30 N2 O5 S'
_chemical_formula_weight 362.48
_chemical_name_systematic
;
 Boc-L-Leu-L-Cys(Me)-OMe
;
_space_group_IT_number 19
_symmetry_cell_setting orthorhombic
_symmetry_space_group_name_Hall 'P 2ac 2ab'
_symmetry_space_group_name_H-M 'P 21 21 21'
_atom_sites_solution_hydrogens geom
_atom_sites_solution_primary direct
_atom_sites_solution_secondary difmap
_audit_creation_method SHELXL-97
_audit_update_record
;
2015-04-02 deposited with the CCDC.
2015-10-06 downloaded from the CCDC.
;
_cell_angle_alpha 90.00
_cell_angle_beta 90.00
_cell_angle_gamma 90.00
_cell_formula_units_Z 4
_cell_length_a 5.08911(7)
_cell_length_b 12.09583(13)
_cell_length_c 32.4406(4)
_cell_measurement_reflns_used 7556
_cell_measurement_temperature 293(2)
_cell_measurement_theta_max 69.5280
_cell_measurement_theta_min 3.6730
_cell_volume 1996.95(4)
_computing_cell_refinement
;
CrysAlisPro, Agilent Technologies,
Version 1.171.36.28 (release 01-02-2013 CrysAlis171 .NET)
(compiled Feb  1 2013,16:14:44)
;
_computing_data_collection
;
CrysAlisPro, Agilent Technologies,
Version 1.171.36.28 (release 01-02-2013 CrysAlis171 .NET)
(compiled Feb  1 2013,16:14:44)
;
_computing_data_reduction
;
CrysAlisPro, Agilent Technologies,
Version 1.171.36.28 (release 01-02-2013 CrysAlis171 .NET)
(compiled Feb  1 2013,16:14:44)
;
_computing_structure_refinement 'SHELXL-97 (Sheldrick, 2008)'
_computing_structure_solution 'SIR2002 (Burla et al., 2003)'
_diffrn_ambient_temperature 293(2)
_diffrn_detector_area_resol_mean 16.1274
_diffrn_measured_fraction_theta_full 0.981
_diffrn_measured_fraction_theta_max 0.981
_diffrn_measurement_device_type 'Xcalibur, Eos, Gemini'
_diffrn_measurement_method '\w scans'
_diffrn_radiation_monochromator graphite
_diffrn_radiation_source 'Enhance (Cu) X-ray Source'
_diffrn_radiation_type CuK\a
_diffrn_radiation_wavelength 1.54178
_diffrn_reflns_av_R_equivalents 0.0220
_diffrn_reflns_av_sigmaI/netI 0.0150
_diffrn_reflns_limit_h_max 4
_diffrn_reflns_limit_h_min -5
_diffrn_reflns_limit_k_max 14
_diffrn_reflns_limit_k_min -14
_diffrn_reflns_limit_l_max 38
_diffrn_reflns_limit_l_min -39
_diffrn_reflns_number 14108
_diffrn_reflns_theta_full 69.34
_diffrn_reflns_theta_max 69.34
_diffrn_reflns_theta_min 2.72
_exptl_absorpt_coefficient_mu 1.661
_exptl_absorpt_correction_T_max 1.00000
_exptl_absorpt_correction_T_min 0.63618
_exptl_absorpt_correction_type multi-scan
_exptl_absorpt_process_details
;
CrysAlisPro, Agilent Technologies,
Version 1.171.36.28 (release 01-02-2013 CrysAlis171 .NET)
(compiled Feb  1 2013,16:14:44)
Empirical absorption correction using spherical harmonics,
 implemented in SCALE3 ABSPACK scaling algorithm.
;
_exptl_crystal_colour colourless
_exptl_crystal_density_diffrn 1.206
_exptl_crystal_density_method 'not measured'
_exptl_crystal_description needle
_exptl_crystal_F_000 784
_exptl_crystal_recrystallization_method 'Re-crystallisation from solvent: methanol'
_exptl_crystal_size_max 0.80
_exptl_crystal_size_mid 0.06
_exptl_crystal_size_min 0.02
_refine_diff_density_max 0.280
_refine_diff_density_min -0.173
_refine_diff_density_rms 0.037
_refine_ls_abs_structure_details 'Flack H D (1983), Acta Cryst. A39, 876-881'
_refine_ls_abs_structure_Flack 0.00(2)
_refine_ls_extinction_method none
_refine_ls_goodness_of_fit_ref 1.035
_refine_ls_hydrogen_treatment constr
_refine_ls_matrix_type full
_refine_ls_number_parameters 245
_refine_ls_number_reflns 3652
_refine_ls_number_restraints 50
_refine_ls_restrained_S_all 1.038
_refine_ls_R_factor_all 0.0406
_refine_ls_R_factor_gt 0.0391
_refine_ls_shift/su_max 0.002
_refine_ls_shift/su_mean 0.000
_refine_ls_structure_factor_coef Fsqd
_refine_ls_weighting_details 'calc w=1/[\s^2^(Fo^2^)+(0.0732P)^2^+0.2664P] where P=(Fo^2^+2Fc^2^)/3'
_refine_ls_weighting_scheme calc
_refine_ls_wR_factor_gt 0.1077
_refine_ls_wR_factor_ref 0.1091
_reflns_number_gt 3513
_reflns_number_total 3652
_reflns_threshold_expression >2sigma(I)
_cod_data_source_file c5sm02189h2.cif
_cod_data_source_block mc238f
_cod_depositor_comments 'Adding full bibliography for 1534351--1534352.cif.'
_cod_database_code 1534352

loop_
_symmetry_equiv_pos_as_xyz
'x, y, z'
'-x+1/2, -y, z+1/2'
'x+1/2, -y+1/2, -z'
'-x, y+1/2, -z+1/2'

loop_
_atom_site_label
_atom_site_type_symbol
_atom_site_fract_x
_atom_site_fract_y
_atom_site_fract_z
_atom_site_U_iso_or_equiv
_atom_site_adp_type
_atom_site_occupancy
_atom_site_symmetry_multiplicity
_atom_site_calc_flag
_atom_site_refinement_flags
_atom_site_disorder_assembly
_atom_site_disorder_group
C01 C 0.6033(4) 0.5277(2) 0.50212(6) 0.0574(5) Uani 1 1 d . . .
C02 C 0.4281(5) 0.6283(2) 0.50182(7) 0.0667(6) Uani 1 1 d . . .
H02A H 0.5330 0.6933 0.4977 0.100 Uiso 1 1 calc R . .
H02B H 0.3372 0.6336 0.5277 0.100 Uiso 1 1 calc R . .
H02C H 0.3026 0.6219 0.4799 0.100 Uiso 1 1 calc R . .
C03 C 0.4515(6) 0.4203(2) 0.50093(9) 0.0805(8) Uani 1 1 d . . .
H03A H 0.3392 0.4195 0.4772 0.121 Uiso 1 1 calc R . .
H03B H 0.3468 0.4137 0.5254 0.121 Uiso 1 1 calc R . .
H03C H 0.5723 0.3594 0.4994 0.121 Uiso 1 1 calc R . .
C04 C 0.7838(6) 0.5333(4) 0.53927(7) 0.0938(11) Uani 1 1 d . . .
H04A H 0.8952 0.4693 0.5397 0.141 Uiso 1 1 calc R . .
H04B H 0.6803 0.5355 0.5640 0.141 Uiso 1 1 calc R . .
H04C H 0.8900 0.5988 0.5376 0.141 Uiso 1 1 calc R . .
OU O 0.7885(3) 0.53129(15) 0.46700(4) 0.0577(4) Uani 1 1 d . . .
C0 C 0.6965(4) 0.53390(15) 0.42809(5) 0.0416(4) Uani 1 1 d . . .
O0 O 0.4673(3) 0.53685(16) 0.41876(4) 0.0596(4) Uani 1 1 d . . .
N1 N 0.8954(3) 0.53506(13) 0.40126(4) 0.0408(3) Uani 1 1 d . . .
H1 H 1.0538 0.5331 0.4104 0.049 Uiso 1 1 calc R . .
C1A C 0.8522(4) 0.53951(13) 0.35672(5) 0.0387(4) Uani 1 1 d D A .
H1A H 0.6630 0.5433 0.3512 0.046 Uiso 1 1 calc R . .
C1B C 0.9876(4) 0.63851(14) 0.33653(6) 0.0490(5) Uani 1 1 d D . .
H1B1 H 1.0168 0.6217 0.3077 0.059 Uiso 0.658(8) 1 calc PR A 1
H1B2 H 1.1582 0.6486 0.3493 0.059 Uiso 0.658(8) 1 calc PR A 1
H1B3 H 0.9333 0.6408 0.3079 0.059 Uiso 0.342(8) 1 calc PR A 2
H1B4 H 1.1753 0.6246 0.3368 0.059 Uiso 0.342(8) 1 calc PR A 2
C1G C 0.8347(10) 0.7474(3) 0.33954(11) 0.0610(13) Uani 0.658(8) 1 d PDU A 1
H1G H 0.6572 0.7352 0.3288 0.073 Uiso 0.658(8) 1 calc PR A 1
C1D1 C 0.8120(19) 0.7872(3) 0.38350(13) 0.114(3) Uani 0.658(8) 1 d PDU A 1
H1D1 H 0.9784 0.7788 0.3971 0.171 Uiso 0.658(8) 1 calc PR A 1
H1D2 H 0.6814 0.7444 0.3977 0.171 Uiso 0.658(8) 1 calc PR A 1
H1D3 H 0.7619 0.8637 0.3837 0.171 Uiso 0.658(8) 1 calc PR A 1
C1D2 C 0.9685(16) 0.8336(4) 0.31293(16) 0.094(2) Uani 0.658(8) 1 d PDU A 1
H1D4 H 0.9071 0.9058 0.3205 0.142 Uiso 0.658(8) 1 calc PR A 1
H1D5 H 0.9281 0.8199 0.2845 0.142 Uiso 0.658(8) 1 calc PR A 1
H1D6 H 1.1552 0.8296 0.3169 0.142 Uiso 0.658(8) 1 calc PR A 1
C1G' C 0.9410(14) 0.7543(3) 0.3551(3) 0.060(2) Uani 0.342(8) 1 d PDU A 2
H1G' H 1.0013 0.7534 0.3838 0.072 Uiso 0.342(8) 1 calc PR A 2
C1D3 C 0.6510(14) 0.7824(6) 0.3549(5) 0.110(5) Uani 0.342(8) 1 d PDU A 2
H1DA H 0.6296 0.8611 0.3532 0.166 Uiso 0.342(8) 1 calc PR A 2
H1DB H 0.5710 0.7558 0.3798 0.166 Uiso 0.342(8) 1 calc PR A 2
H1DC H 0.5685 0.7481 0.3316 0.166 Uiso 0.342(8) 1 calc PR A 2
C1D4 C 1.096(2) 0.8427(6) 0.3321(5) 0.107(5) Uani 0.342(8) 1 d PDU A 2
H1DD H 1.1305 0.8179 0.3045 0.160 Uiso 0.342(8) 1 calc PR A 2
H1DE H 1.2592 0.8559 0.3460 0.160 Uiso 0.342(8) 1 calc PR A 2
H1DF H 0.9956 0.9098 0.3312 0.160 Uiso 0.342(8) 1 calc PR A 2
C1 C 0.9624(4) 0.43221(14) 0.33851(5) 0.0378(4) Uani 1 1 d . . .
O1 O 1.1986(3) 0.41487(11) 0.33757(5) 0.0524(3) Uani 1 1 d . A .
N2 N 0.7859(3) 0.35853(12) 0.32489(4) 0.0405(3) Uani 1 1 d . A .
H2 H 0.6219 0.3757 0.3241 0.049 Uiso 1 1 calc R . .
C2A C 0.8708(4) 0.24965(15) 0.31139(6) 0.0441(4) Uani 1 1 d . . .
H2A H 1.0312 0.2592 0.2951 0.053 Uiso 1 1 calc R A .
C2B C 0.9372(4) 0.17428(16) 0.34792(7) 0.0549(5) Uani 1 1 d . A .
H2B1 H 1.0565 0.2137 0.3660 0.066 Uiso 1 1 calc R . .
H2B2 H 1.0301 0.1101 0.3375 0.066 Uiso 1 1 calc R . .
S2 S 0.66171(14) 0.12690(4) 0.378106(17) 0.06518(19) Uani 1 1 d . . .
C2D C 0.5960(7) 0.2426(2) 0.41117(8) 0.0825(9) Uani 1 1 d . A .
H2D1 H 0.7582 0.2701 0.4222 0.124 Uiso 1 1 calc R . .
H2D2 H 0.4834 0.2196 0.4333 0.124 Uiso 1 1 calc R . .
H2D3 H 0.5111 0.2999 0.3956 0.124 Uiso 1 1 calc R . .
C2 C 0.6644(4) 0.19929(15) 0.28365(5) 0.0428(4) Uani 1 1 d . A .
O2 O 0.4763(3) 0.24663(13) 0.27068(5) 0.0612(4) Uani 1 1 d . . .
OT O 0.7234(3) 0.09483(11) 0.27508(5) 0.0610(4) Uani 1 1 d . . .
CT C 0.5322(6) 0.0353(2) 0.25075(8) 0.0737(7) Uani 1 1 d . A .
HT1 H 0.3699 0.0304 0.2657 0.111 Uiso 1 1 calc R . .
HT2 H 0.5965 -0.0377 0.2451 0.111 Uiso 1 1 calc R . .
HT3 H 0.5031 0.0737 0.2253 0.111 Uiso 1 1 calc R . .

loop_
_atom_site_aniso_label
_atom_site_aniso_U_11
_atom_site_aniso_U_22
_atom_site_aniso_U_33
_atom_site_aniso_U_23
_atom_site_aniso_U_13
_atom_site_aniso_U_12
C01 0.0425(11) 0.0819(14) 0.0479(10) 0.0043(10) 0.0098(9) 0.0029(11)
C02 0.0588(14) 0.0758(14) 0.0655(13) -0.0137(11) 0.0079(12) 0.0002(12)
C03 0.0874(19) 0.0702(15) 0.0838(17) 0.0102(12) 0.0346(16) 0.0024(14)
C04 0.0626(16) 0.174(3) 0.0448(11) 0.0146(16) 0.0082(11) 0.021(2)
OU 0.0342(7) 0.0960(11) 0.0427(6) 0.0063(7) 0.0029(6) 0.0051(8)
C0 0.0319(9) 0.0467(9) 0.0462(8) -0.0008(7) -0.0013(7) 0.0020(8)
O0 0.0300(7) 0.0939(11) 0.0549(8) -0.0086(8) -0.0021(6) 0.0014(7)
N1 0.0285(8) 0.0532(8) 0.0406(7) -0.0018(6) -0.0026(6) 0.0011(7)
C1A 0.0360(9) 0.0393(8) 0.0407(8) -0.0028(6) -0.0027(7) 0.0024(7)
C1B 0.0592(13) 0.0385(9) 0.0495(9) 0.0007(7) 0.0049(9) 0.0014(8)
C1G 0.074(4) 0.0428(16) 0.067(2) -0.0012(15) -0.011(2) 0.007(2)
C1D1 0.214(9) 0.048(2) 0.081(3) -0.0125(19) 0.026(4) 0.019(3)
C1D2 0.148(6) 0.049(2) 0.086(3) 0.018(2) -0.001(3) 0.011(3)
C1G' 0.055(5) 0.038(3) 0.088(7) 0.007(4) 0.000(4) 0.015(3)
C1D3 0.074(6) 0.054(4) 0.203(15) 0.000(6) 0.039(8) 0.013(4)
C1D4 0.094(8) 0.052(4) 0.174(13) 0.034(7) 0.015(8) 0.001(5)
C1 0.0341(10) 0.0389(8) 0.0404(8) -0.0018(6) 0.0015(7) 0.0008(6)
O1 0.0325(7) 0.0504(7) 0.0744(9) -0.0162(6) -0.0003(6) 0.0021(6)
N2 0.0320(8) 0.0372(7) 0.0522(8) -0.0034(6) -0.0014(6) 0.0031(6)
C2A 0.0357(10) 0.0394(8) 0.0573(10) -0.0056(7) 0.0015(8) 0.0012(8)
C2B 0.0492(12) 0.0430(9) 0.0726(13) -0.0052(9) -0.0169(10) 0.0110(9)
S2 0.0859(4) 0.0464(3) 0.0633(3) 0.0066(2) -0.0050(3) -0.0020(3)
C2D 0.122(3) 0.0608(13) 0.0648(14) 0.0026(11) 0.0083(16) 0.0141(17)
C2 0.0406(10) 0.0418(8) 0.0460(9) -0.0043(7) 0.0052(8) -0.0009(8)
O2 0.0533(9) 0.0598(8) 0.0704(9) -0.0157(7) -0.0134(7) 0.0081(7)
OT 0.0692(10) 0.0419(7) 0.0720(9) -0.0153(6) -0.0109(8) 0.0028(7)
CT 0.0893(18) 0.0568(12) 0.0750(14) -0.0210(11) -0.0080(14) -0.0135(14)

loop_
_atom_type_symbol
_atom_type_description
_atom_type_scat_dispersion_real
_atom_type_scat_dispersion_imag
_atom_type_scat_source
C C 0.0181 0.0091 'International Tables Vol C Tables 4.2.6.8 and 6.1.1.4'
H H 0.0000 0.0000 'International Tables Vol C Tables 4.2.6.8 and 6.1.1.4'
N N 0.0311 0.0180 'International Tables Vol C Tables 4.2.6.8 and 6.1.1.4'
O O 0.0492 0.0322 'International Tables Vol C Tables 4.2.6.8 and 6.1.1.4'
S S 0.3331 0.5567 'International Tables Vol C Tables 4.2.6.8 and 6.1.1.4'

loop_
_geom_angle_atom_site_label_1
_geom_angle_atom_site_label_2
_geom_angle_atom_site_label_3
_geom_angle
OU C01 C03 109.30(19)
OU C01 C02 110.39(18)
C03 C01 C02 113.02(19)
OU C01 C04 102.99(17)
C03 C01 C04 111.6(2)
C02 C01 C04 109.1(2)
C0 OU C01 120.07(15)
O0 C0 N1 124.72(17)
O0 C0 OU 124.91(17)
N1 C0 OU 110.36(15)
C0 N1 C1A 122.04(15)
N1 C1A C1B 112.59(14)
N1 C1A C1 107.14(13)
C1B C1A C1 109.46(14)
C1A C1B C1G 114.6(2)
C1A C1B C1G' 118.3(3)
C1D2 C1G C1D1 110.7(4)
C1D2 C1G C1B 109.1(3)
C1D1 C1G C1B 111.9(3)
C1D3 C1G' C1D4 110.1(6)
C1D3 C1G' C1B 110.6(5)
C1D4 C1G' C1B 111.4(5)
O1 C1 N2 122.53(16)
O1 C1 C1A 121.05(16)
N2 C1 C1A 116.40(15)
C1 N2 C2A 120.15(15)
N2 C2A C2 109.74(15)
N2 C2A C2B 111.81(15)
C2 C2A C2B 111.96(15)
C2A C2B S2 115.94(15)
C2D S2 C2B 102.81(13)
O2 C2 OT 124.37(18)
O2 C2 C2A 125.08(17)
OT C2 C2A 110.54(16)
C2 OT CT 115.85(19)

loop_
_geom_bond_atom_site_label_1
_geom_bond_atom_site_label_2
_geom_bond_distance
C01 OU 1.479(2)
C01 C03 1.513(4)
C01 C02 1.508(3)
C01 C04 1.517(3)
OU C0 1.346(2)
C0 O0 1.206(2)
C0 N1 1.335(2)
N1 C1A 1.462(2)
C1A C1B 1.529(2)
C1A C1 1.533(2)
C1B C1G 1.533(3)
C1B C1G' 1.544(4)
C1G C1D2 1.515(4)
C1G C1D1 1.509(4)
C1G' C1D3 1.514(5)
C1G' C1D4 1.525(5)
C1 O1 1.220(2)
C1 N2 1.341(2)
N2 C2A 1.454(2)
C2A C2 1.511(3)
C2A C2B 1.533(3)
C2B S2 1.804(3)
S2 C2D 1.795(3)
C2 O2 1.192(2)
C2 OT 1.328(2)
OT CT 1.445(3)

loop_
_geom_hbond_atom_site_label_D
_geom_hbond_atom_site_label_H
_geom_hbond_atom_site_label_A
_geom_hbond_distance_DH
_geom_hbond_distance_HA
_geom_hbond_distance_DA
_geom_hbond_angle_DHA
_geom_hbond_site_symmetry_A
N1 H1 O0 0.86 2.12 2.965(2) 166.7 1_655
N2 H2 O1 0.86 2.25 3.093(2) 167.1 1_455

loop_
_geom_torsion_atom_site_label_1
_geom_torsion_atom_site_label_2
_geom_torsion_atom_site_label_3
_geom_torsion_atom_site_label_4
_geom_torsion
_geom_torsion_publ_flag
C03 C01 OU C0 64.9(3) ?
C02 C01 OU C0 -60.0(3) ?
C04 C01 OU C0 -176.4(2) ?
C01 OU C0 O0 2.3(3) ?
C01 OU C0 N1 -179.00(18) y
O0 C0 N1 C1A -0.4(3) ?
OU C0 N1 C1A -179.10(15) y
C0 N1 C1A C1B 122.93(19) ?
C0 N1 C1A C1 -116.68(18) y
N1 C1A C1B C1G -82.1(3) y
C1 C1A C1B C1G 158.8(2) ?
N1 C1A C1B C1G' -51.0(4) y
C1 C1A C1B C1G' -170.0(4) ?
C1A C1B C1G C1D2 -171.3(3) y
C1A C1B C1G C1D1 65.9(5) y
C1A C1B C1G' C1D3 -58.7(9) y
C1A C1B C1G' C1D4 178.5(6) y
N1 C1A C1 O1 -69.9(2) ?
C1B C1A C1 O1 52.5(2) ?
N1 C1A C1 N2 108.45(17) y
C1B C1A C1 N2 -129.19(17) ?
O1 C1 N2 C2A 5.1(3) ?
C1A C1 N2 C2A -173.14(15) y
C1 N2 C2A C2 -159.11(15) y
C1 N2 C2A C2B 76.0(2) ?
N2 C2A C2B S2 71.18(19) y
C2 C2A C2B S2 -52.4(2) ?
C2A C2B S2 C2D -80.84(18) y
N2 C2A C2 O2 8.6(3) ?
C2B C2A C2 O2 133.3(2) ?
N2 C2A C2 OT -172.42(16) y
C2B C2A C2 OT -47.7(2) ?
O2 C2 OT CT -4.6(3) ?
C2A C2 OT CT 176.39(19) y
